data_4072375
loop_
_publ_author_name
'Normand, Adrien T.'
'Stasch, Andreas'
'Ooi, Li-Ling'
'Cavell, Kingsley J.'

_publ_section_title
;
 Design of Cationic Mixed Phosphine/N-Heterocyclic Carbene Palladium(II)
 \p-Allyl Complexes as Monoligated Phosphine Pd(0) Precatalysts:
 Synthesis, Structural Studies, Catalysis, and Reactivity
;
_journal_issue 24
_journal_name_full Organometallics
_journal_page_first 6507
_journal_paper_doi 10.1021/om8008052
_journal_volume 27
_journal_year 2008
_chemical_formula_sum 'C29 H52 B F4 N2 P Pd'
_chemical_formula_weight 652.91
_chemical_name_systematic
; 
 ? 
;
_space_group_IT_number 2
_symmetry_cell_setting triclinic
_symmetry_space_group_name_Hall '-P 1'
_symmetry_space_group_name_H-M 'P -1'
_atom_sites_solution_hydrogens geom
_atom_sites_solution_primary direct
_atom_sites_solution_secondary difmap
_audit_creation_method SHELXL-97
_cell_angle_alpha 113.47(3)
_cell_angle_beta 100.95(3)
_cell_angle_gamma 90.12(3)
_cell_formula_units_Z 4
_cell_length_a 10.066(2)
_cell_length_b 17.197(3)
_cell_length_c 20.344(4)
_cell_measurement_temperature 150(2)
_cell_volume 3159.6(13)
_computing_structure_refinement 'SHELXL-97 (Sheldrick, 1997)'
_computing_structure_solution 'SHELXS-97 (Sheldrick, 1990)'
_diffrn_ambient_temperature 150(2)
_diffrn_measured_fraction_theta_full 0.991
_diffrn_measured_fraction_theta_max 0.991
_diffrn_measurement_device_type 'Nonius Kappa CCD'
_diffrn_radiation_monochromator graphite
_diffrn_radiation_source 'fine-focus sealed tube'
_diffrn_radiation_type MoK\a
_diffrn_radiation_wavelength 0.71073
_diffrn_reflns_av_R_equivalents 0.0240
_diffrn_reflns_av_sigmaI/netI 0.0399
_diffrn_reflns_limit_h_max 12
_diffrn_reflns_limit_h_min -12
_diffrn_reflns_limit_k_max 21
_diffrn_reflns_limit_k_min -21
_diffrn_reflns_limit_l_max 25
_diffrn_reflns_limit_l_min -23
_diffrn_reflns_number 23945
_diffrn_reflns_theta_full 27.00
_diffrn_reflns_theta_max 27.00
_diffrn_reflns_theta_min 3.00
_exptl_absorpt_coefficient_mu 0.682
_exptl_absorpt_correction_T_max 0.922
_exptl_absorpt_correction_T_min 0.760
_exptl_absorpt_correction_type multi-scan
_exptl_absorpt_process_details 'Sortav (Blessing, 1995)'
_exptl_crystal_colour colourless
_exptl_crystal_density_diffrn 1.373
_exptl_crystal_density_method 'not measured'
_exptl_crystal_description block
_exptl_crystal_F_000 1368
_exptl_crystal_size_max 0.45
_exptl_crystal_size_mid 0.25
_exptl_crystal_size_min 0.12
_refine_diff_density_max 0.850
_refine_diff_density_min -0.686
_refine_diff_density_rms 0.068
_refine_ls_extinction_method none
_refine_ls_goodness_of_fit_ref 1.034
_refine_ls_hydrogen_treatment constr
_refine_ls_matrix_type full
_refine_ls_number_parameters 760
_refine_ls_number_reflns 13653
_refine_ls_number_restraints 39
_refine_ls_restrained_S_all 1.036
_refine_ls_R_factor_all 0.0404
_refine_ls_R_factor_gt 0.0331
_refine_ls_shift/su_max 0.002
_refine_ls_shift/su_mean 0.000
_refine_ls_structure_factor_coef Fsqd
_refine_ls_weighting_details 'calc w=1/[\s^2^(Fo^2^)+(0.0297P)^2^+2.9098P] where P=(Fo^2^+2Fc^2^)/3'
_refine_ls_weighting_scheme calc
_refine_ls_wR_factor_gt 0.0775
_refine_ls_wR_factor_ref 0.0810
_reflns_number_gt 11921
_reflns_number_total 13653
_reflns_threshold_expression >2sigma(I)
_cod_data_source_file om8008052_si_003.cif
_cod_data_source_block asKJC33
_cod_depositor_comments
;
The following automatic conversions were performed:

'_exptl_absorpt_correction_type' value 'multi scan' changed to
'multi-scan' according to
/home/saulius/struct/CIF-dictionaries/cif_core.dic dictionary named
'cif_core.dic' version 2.4.1 from 2010-06-29.

Automatic conversion script
Id: cif_fix_values 1715 2011-07-08 13:25:40Z adriana 
;
_cod_original_cell_volume 3159.5(11)
_cod_original_sg_symbol_H-M P-1
_cod_database_code 4072375

loop_
_symmetry_equiv_pos_as_xyz
'x, y, z'
'-x, -y, -z'

loop_
_atom_site_label
_atom_site_type_symbol
_atom_site_fract_x
_atom_site_fract_y
_atom_site_fract_z
_atom_site_U_iso_or_equiv
_atom_site_adp_type
_atom_site_occupancy
_atom_site_symmetry_multiplicity
_atom_site_calc_flag
_atom_site_refinement_flags
_atom_site_disorder_assembly
_atom_site_disorder_group
Pd2 Pd 0.361275(17) 0.269886(10) 0.171729(9) 0.01961(5) Uani 1 1 d . . .
Pd1 Pd 0.020547(17) 0.765338(10) 0.173180(9) 0.02078(5) Uani 1 1 d . . .
P1 P 0.10406(6) 0.81196(3) 0.29814(3) 0.02033(12) Uani 1 1 d . . .
F1 F 0.44910(19) 0.54863(12) 0.20453(11) 0.0563(5) Uani 1 1 d D A .
N1 N 0.2683(2) 0.84153(12) 0.14222(10) 0.0261(4) Uani 1 1 d . . .
C1 C -0.1934(2) 0.74200(16) 0.17048(14) 0.0317(5) Uani 1 1 d . . .
H1A H -0.1719 0.8018 0.1908 0.038 Uiso 1 1 calc R . .
H1B H -0.2334 0.7166 0.1967 0.038 Uiso 1 1 calc R . .
B1 B 0.5575(4) 0.5111(2) 0.17366(18) 0.0420(8) Uani 1 1 d D . .
F2 F 0.6652(12) 0.5722(8) 0.2045(9) 0.065(4) Uani 0.44(4) 1 d PD A 1
N2 N 0.2712(2) 0.70706(12) 0.11092(10) 0.0254(4) Uani 1 1 d . . .
C2 C -0.1662(2) 0.69103(16) 0.10162(14) 0.0321(6) Uani 1 1 d . . .
B2 B 0.8260(3) -0.0046(2) 0.15061(18) 0.0385(7) Uani 1 1 d D . .
F3 F 0.5283(17) 0.4934(12) 0.1006(6) 0.091(4) Uani 0.44(4) 1 d PD A 1
N3 N 0.0905(2) 0.34221(13) 0.13049(10) 0.0287(4) Uani 1 1 d . . .
C3 C -0.1073(3) 0.73126(19) 0.06518(14) 0.0385(6) Uani 1 1 d . . .
H3A H -0.0870 0.7912 0.0871 0.046 Uiso 1 1 calc R . .
H3B H -0.0876 0.6986 0.0185 0.046 Uiso 1 1 calc R . .
P4 P 0.34927(6) 0.31130(3) 0.29343(3) 0.01875(11) Uani 1 1 d . . .
F4 F 0.575(3) 0.4397(11) 0.1849(16) 0.081(5) Uani 0.44(4) 1 d PD A 1
N4 N 0.0681(2) 0.20747(13) 0.09805(10) 0.0271(4) Uani 1 1 d . . .
C4 C -0.1762(3) 0.59568(18) 0.07457(17) 0.0456(7) Uani 1 1 d . . .
H4A H -0.2640 0.5719 0.0411 0.068 Uiso 1 1 calc R . .
H4B H -0.1683 0.5798 0.1163 0.068 Uiso 1 1 calc R . .
H4C H -0.1028 0.5732 0.0487 0.068 Uiso 1 1 calc R . .
F5 F 0.7381(8) 0.0447(5) 0.1898(4) 0.055(2) Uani 0.509(18) 1 d PD B 1
C5 C 0.1978(2) 0.77329(14) 0.14009(12) 0.0223(5) Uani 1 1 d . . .
F6 F 0.9589(7) 0.0368(4) 0.1818(6) 0.0425(17) Uani 0.509(18) 1 d PD B 1
C6 C 0.3865(2) 0.81803(16) 0.11535(13) 0.0286(5) Uani 1 1 d . . .
F7 F 0.7899(10) -0.0098(11) 0.0807(5) 0.104(4) Uani 0.509(18) 1 d PD B 1
C7 C 0.3879(2) 0.73331(16) 0.09526(12) 0.0275(5) Uani 1 1 d . . .
F8 F 0.8228(11) -0.0797(7) 0.1530(12) 0.139(5) Uani 0.509(18) 1 d PD B 1
C8 C 0.2225(3) 0.92638(16) 0.16626(15) 0.0369(6) Uani 1 1 d . . .
H8A H 0.1255 0.9231 0.1667 0.055 Uiso 1 1 calc R . .
H8B H 0.2375 0.9518 0.1326 0.055 Uiso 1 1 calc R . .
H8C H 0.2737 0.9615 0.2157 0.055 Uiso 1 1 calc R . .
C9 C 0.4866(3) 0.88107(19) 0.11341(15) 0.0426(7) Uani 1 1 d . . .
H9A H 0.5658 0.8525 0.0970 0.064 Uiso 1 1 calc R . .
H9B H 0.5154 0.9265 0.1625 0.064 Uiso 1 1 calc R . .
H9C H 0.4441 0.9056 0.0794 0.064 Uiso 1 1 calc R . .
C10 C 0.4864(3) 0.67229(19) 0.06274(15) 0.0370(6) Uani 1 1 d . . .
H10A H 0.5598 0.7027 0.0546 0.055 Uiso 1 1 calc R . .
H10B H 0.4397 0.6279 0.0159 0.055 Uiso 1 1 calc R . .
H10C H 0.5245 0.6462 0.0963 0.055 Uiso 1 1 calc R . .
C11 C 0.2337(3) 0.61930(15) 0.09753(14) 0.0325(5) Uani 1 1 d . . .
H11A H 0.1497 0.6166 0.1146 0.049 Uiso 1 1 calc R . .
H11B H 0.3066 0.5986 0.1241 0.049 Uiso 1 1 calc R . .
H11C H 0.2194 0.5836 0.0449 0.049 Uiso 1 1 calc R . .
C12 C 0.0409(3) 0.73893(14) 0.33457(13) 0.0272(5) Uani 1 1 d . . .
H12 H -0.0591 0.7444 0.3286 0.033 Uiso 1 1 calc R . .
C13 C 0.0533(3) 0.64447(15) 0.28946(14) 0.0318(6) Uani 1 1 d . . .
H13A H 0.1503 0.6331 0.2950 0.038 Uiso 1 1 calc R . .
H13B H 0.0161 0.6303 0.2370 0.038 Uiso 1 1 calc R . .
C14 C -0.0242(3) 0.58824(17) 0.31482(16) 0.0420(7) Uani 1 1 d . . .
H14A H -0.1227 0.5946 0.3036 0.050 Uiso 1 1 calc R . .
H14B H -0.0096 0.5279 0.2874 0.050 Uiso 1 1 calc R . .
C15 C 0.0216(4) 0.61156(18) 0.39603(17) 0.0499(8) Uani 1 1 d . . .
H15A H -0.0349 0.5768 0.4109 0.060 Uiso 1 1 calc R . .
H15B H 0.1170 0.5984 0.4064 0.060 Uiso 1 1 calc R . .
C16 C 0.0108(4) 0.70471(19) 0.44052(17) 0.0576(10) Uani 1 1 d . . .
H16A H 0.0467 0.7184 0.4930 0.069 Uiso 1 1 calc R . .
H16B H -0.0859 0.7167 0.4345 0.069 Uiso 1 1 calc R . .
C17 C 0.0906(4) 0.76086(17) 0.41616(14) 0.0438(7) Uani 1 1 d . . .
H17A H 0.0792 0.8214 0.4448 0.053 Uiso 1 1 calc R . .
H17B H 0.1885 0.7524 0.4260 0.053 Uiso 1 1 calc R . .
C18 C 0.0487(2) 0.91618(14) 0.35470(13) 0.0240(5) Uani 1 1 d . . .
H18 H 0.0894 0.9292 0.4072 0.029 Uiso 1 1 calc R . .
C19 C -0.1053(3) 0.91471(17) 0.3468(2) 0.0483(8) Uani 1 1 d . . .
H19A H -0.1379 0.8689 0.3592 0.058 Uiso 1 1 calc R . .
H19B H -0.1486 0.9022 0.2954 0.058 Uiso 1 1 calc R . .
C20 C -0.1467(3) 1.00029(17) 0.3973(2) 0.0492(8) Uani 1 1 d . . .
H20A H -0.2469 0.9982 0.3900 0.059 Uiso 1 1 calc R . .
H20B H -0.1094 1.0106 0.4490 0.059 Uiso 1 1 calc R . .
C21 C -0.0948(3) 1.07262(17) 0.38183(16) 0.0400(6) Uani 1 1 d . . .
H21A H -0.1183 1.1274 0.4168 0.048 Uiso 1 1 calc R . .
H21B H -0.1388 1.0655 0.3317 0.048 Uiso 1 1 calc R . .
C22 C 0.0590(3) 1.07402(16) 0.38901(16) 0.0377(6) Uani 1 1 d . . .
H22A H 0.1031 1.0858 0.4402 0.045 Uiso 1 1 calc R . .
H22B H 0.0913 1.1202 0.3770 0.045 Uiso 1 1 calc R . .
C23 C 0.0989(3) 0.98886(15) 0.33760(14) 0.0287(5) Uani 1 1 d . . .
H23A H 0.1989 0.9909 0.3434 0.034 Uiso 1 1 calc R . .
H23B H 0.0588 0.9785 0.2862 0.034 Uiso 1 1 calc R . .
C24 C 0.2926(2) 0.82985(14) 0.32444(12) 0.0220(4) Uani 1 1 d . . .
H24 H 0.3185 0.8631 0.2974 0.026 Uiso 1 1 calc R . .
C25 C 0.3606(2) 0.74649(15) 0.29603(14) 0.0281(5) Uani 1 1 d . . .
H25A H 0.3452 0.7124 0.3237 0.034 Uiso 1 1 calc R . .
H25B H 0.3190 0.7131 0.2437 0.034 Uiso 1 1 calc R . .
C26 C 0.5133(3) 0.76366(18) 0.30427(15) 0.0364(6) Uani 1 1 d . . .
H26A H 0.5550 0.7089 0.2867 0.044 Uiso 1 1 calc R . .
H26B H 0.5290 0.7941 0.2738 0.044 Uiso 1 1 calc R . .
C27 C 0.5799(3) 0.81674(17) 0.38378(15) 0.0354(6) Uani 1 1 d . . .
H27A H 0.6772 0.8307 0.3874 0.042 Uiso 1 1 calc R . .
H27B H 0.5739 0.7834 0.4132 0.042 Uiso 1 1 calc R . .
C28 C 0.5112(3) 0.89894(17) 0.41459(16) 0.0376(6) Uani 1 1 d . . .
H28A H 0.5281 0.9356 0.3893 0.045 Uiso 1 1 calc R . .
H28B H 0.5521 0.9299 0.4673 0.045 Uiso 1 1 calc R . .
C29 C 0.3578(3) 0.88259(16) 0.40536(13) 0.0306(5) Uani 1 1 d . . .
H29A H 0.3168 0.9375 0.4230 0.037 Uiso 1 1 calc R . .
H29B H 0.3401 0.8517 0.4352 0.037 Uiso 1 1 calc R . .
C30 C 0.5757(2) 0.24894(17) 0.17944(13) 0.0300(5) Uani 1 1 d . . .
H30A H 0.5686 0.3086 0.1994 0.036 Uiso 1 1 calc R . .
H30B H 0.6306 0.2238 0.2077 0.036 Uiso 1 1 calc R . .
C31 C 0.5047(2) 0.19773(16) 0.10780(13) 0.0286(5) Uani 1 1 d . . .
C32 C 0.4254(3) 0.23901(18) 0.06900(14) 0.0346(6) Uani 1 1 d . . .
H32A H 0.4214 0.2989 0.0912 0.041 Uiso 1 1 calc R . .
H32B H 0.3759 0.2071 0.0206 0.041 Uiso 1 1 calc R . .
C33 C 0.4898(3) 0.10246(16) 0.08044(15) 0.0371(6) Uani 1 1 d . . .
H33A H 0.5672 0.0787 0.0585 0.056 Uiso 1 1 calc R . .
H33B H 0.4054 0.0799 0.0435 0.056 Uiso 1 1 calc R . .
H33C H 0.4872 0.0866 0.1214 0.056 Uiso 1 1 calc R . .
C34 C 0.1616(2) 0.27518(15) 0.12988(12) 0.0226(5) Uani 1 1 d . . .
C35 C -0.0473(3) 0.31619(19) 0.10023(14) 0.0364(6) Uani 1 1 d . . .
C36 C -0.0613(3) 0.23181(19) 0.08012(13) 0.0341(6) Uani 1 1 d . . .
C37 C 0.1533(3) 0.42772(17) 0.15293(15) 0.0421(7) Uani 1 1 d . . .
H37A H 0.2523 0.4277 0.1656 0.063 Uiso 1 1 calc R . .
H37B H 0.1209 0.4670 0.1957 0.063 Uiso 1 1 calc R . .
H37C H 0.1292 0.4459 0.1126 0.063 Uiso 1 1 calc R . .
C38 C -0.1511(4) 0.3772(2) 0.09657(18) 0.0599(10) Uani 1 1 d . . .
H38A H -0.2393 0.3455 0.0697 0.090 Uiso 1 1 calc R . .
H38B H -0.1237 0.4106 0.0712 0.090 Uiso 1 1 calc R . .
H38C H -0.1582 0.4154 0.1463 0.090 Uiso 1 1 calc R . .
C39 C -0.1829(3) 0.1698(2) 0.04658(17) 0.0523(8) Uani 1 1 d . . .
H39A H -0.2002 0.1470 0.0815 0.078 Uiso 1 1 calc R . .
H39B H -0.1671 0.1232 0.0022 0.078 Uiso 1 1 calc R . .
H39C H -0.2616 0.1983 0.0338 0.078 Uiso 1 1 calc R . .
C40 C 0.0999(3) 0.11932(16) 0.08071(15) 0.0354(6) Uani 1 1 d . . .
H40A H 0.0957 0.0898 0.0279 0.053 Uiso 1 1 calc R . .
H40B H 0.0338 0.0905 0.0950 0.053 Uiso 1 1 calc R . .
H40C H 0.1914 0.1187 0.1075 0.053 Uiso 1 1 calc R . .
C41 C 0.4392(2) 0.24148(14) 0.33372(12) 0.0233(5) Uani 1 1 d . . .
H41 H 0.5368 0.2517 0.3334 0.028 Uiso 1 1 calc R . .
C42 C 0.4056(3) 0.14556(14) 0.28856(13) 0.0287(5) Uani 1 1 d . . .
H42A H 0.4092 0.1315 0.2368 0.034 Uiso 1 1 calc R . .
H42B H 0.3126 0.1288 0.2903 0.034 Uiso 1 1 calc R . .
C43 C 0.5082(3) 0.09658(16) 0.31956(15) 0.0357(6) Uani 1 1 d . . .
H43A H 0.4834 0.0347 0.2918 0.043 Uiso 1 1 calc R . .
H43B H 0.5997 0.1094 0.3132 0.043 Uiso 1 1 calc R . .
C44 C 0.5122(3) 0.12020(16) 0.40054(15) 0.0360(6) Uani 1 1 d . . .
H44A H 0.5836 0.0904 0.4194 0.043 Uiso 1 1 calc R . .
H44B H 0.4239 0.1012 0.4063 0.043 Uiso 1 1 calc R . .
C45 C 0.5412(3) 0.21591(16) 0.44516(14) 0.0328(6) Uani 1 1 d . . .
H45A H 0.6337 0.2341 0.4439 0.039 Uiso 1 1 calc R . .
H45B H 0.5373 0.2296 0.4968 0.039 Uiso 1 1 calc R . .
C46 C 0.4375(3) 0.26400(15) 0.41442(13) 0.0274(5) Uani 1 1 d . . .
H46A H 0.4593 0.3260 0.4430 0.033 Uiso 1 1 calc R . .
H46B H 0.3457 0.2489 0.4189 0.033 Uiso 1 1 calc R . .
C47 C 0.4359(2) 0.41779(13) 0.35577(12) 0.0211(4) Uani 1 1 d . . .
H47 H 0.4165 0.4309 0.4054 0.025 Uiso 1 1 calc R . .
C48 C 0.5903(2) 0.42246(16) 0.36396(14) 0.0310(5) Uani 1 1 d . . .
H48A H 0.6132 0.4098 0.3157 0.037 Uiso 1 1 calc R . .
H48B H 0.6275 0.3792 0.3814 0.037 Uiso 1 1 calc R . .
C49 C 0.6546(3) 0.51104(16) 0.41846(15) 0.0342(6) Uani 1 1 d . . .
H49A H 0.6389 0.5213 0.4677 0.041 Uiso 1 1 calc R . .
H49B H 0.7539 0.5135 0.4213 0.041 Uiso 1 1 calc R . .
C50 C 0.5954(3) 0.58046(17) 0.39587(15) 0.0392(6) Uani 1 1 d . . .
H50A H 0.6347 0.6370 0.4337 0.047 Uiso 1 1 calc R . .
H50B H 0.6199 0.5741 0.3492 0.047 Uiso 1 1 calc R . .
C51 C 0.4415(3) 0.57511(16) 0.38644(15) 0.0383(6) Uani 1 1 d . . .
H51A H 0.4047 0.6185 0.3691 0.046 Uiso 1 1 calc R . .
H51B H 0.4173 0.5873 0.4343 0.046 Uiso 1 1 calc R . .
C52 C 0.3779(3) 0.48661(14) 0.33127(13) 0.0284(5) Uani 1 1 d . . .
H52A H 0.3966 0.4760 0.2825 0.034 Uiso 1 1 calc R . .
H52B H 0.2782 0.4841 0.3270 0.034 Uiso 1 1 calc R . .
C53 C 0.1724(2) 0.32011(14) 0.30853(12) 0.0217(4) Uani 1 1 d . . .
H53 H 0.1269 0.3489 0.2773 0.026 Uiso 1 1 calc R . .
C54 C 0.0937(2) 0.23240(14) 0.27808(13) 0.0253(5) Uani 1 1 d . . .
H54A H 0.1082 0.1984 0.2281 0.030 Uiso 1 1 calc R . .
H54B H 0.1284 0.2021 0.3094 0.030 Uiso 1 1 calc R . .
C55 C -0.0581(2) 0.24076(17) 0.27545(15) 0.0330(6) Uani 1 1 d . . .
H55A H -0.0942 0.2681 0.2419 0.040 Uiso 1 1 calc R . .
H55B H -0.1068 0.1835 0.2564 0.040 Uiso 1 1 calc R . .
C56 C -0.0823(3) 0.29388(17) 0.35169(16) 0.0363(6) Uani 1 1 d . . .
H56A H -0.0539 0.2637 0.3839 0.044 Uiso 1 1 calc R . .
H56B H -0.1805 0.3011 0.3489 0.044 Uiso 1 1 calc R . .
C57 C -0.0033(3) 0.38103(16) 0.38450(15) 0.0330(6) Uani 1 1 d . . .
H57A H -0.0166 0.4127 0.4351 0.040 Uiso 1 1 calc R . .
H57B H -0.0391 0.4136 0.3554 0.040 Uiso 1 1 calc R . .
C58 C 0.1490(2) 0.37368(16) 0.38578(13) 0.0280(5) Uani 1 1 d . . .
H58A H 0.1874 0.3468 0.4193 0.034 Uiso 1 1 calc R . .
H58B H 0.1963 0.4312 0.4043 0.034 Uiso 1 1 calc R . .
F4A F 0.6175(18) 0.4589(10) 0.2074(8) 0.065(3) Uani 0.56(4) 1 d PD A 2
F3A F 0.515(2) 0.4645(15) 0.1009(5) 0.145(5) Uani 0.56(4) 1 d PD A 2
F2A F 0.6550(15) 0.5722(9) 0.1868(13) 0.108(5) Uani 0.56(4) 1 d PD A 2
F7A F 0.7820(13) -0.0535(9) 0.0795(4) 0.118(4) Uani 0.491(18) 1 d PD B 2
F5A F 0.7381(11) 0.0528(7) 0.1753(8) 0.117(4) Uani 0.491(18) 1 d PD B 2
F8A F 0.8222(12) -0.0623(6) 0.1815(5) 0.087(3) Uani 0.491(18) 1 d PD B 2
F6A F 0.9521(10) 0.0287(8) 0.1672(9) 0.104(5) Uani 0.491(18) 1 d PD B 2

loop_
_atom_site_aniso_label
_atom_site_aniso_U_11
_atom_site_aniso_U_22
_atom_site_aniso_U_33
_atom_site_aniso_U_23
_atom_site_aniso_U_13
_atom_site_aniso_U_12
Pd2 0.01851(9) 0.02080(9) 0.01887(9) 0.00723(7) 0.00420(6) 0.00376(6)
Pd1 0.01779(9) 0.02116(9) 0.02286(9) 0.00844(7) 0.00410(7) 0.00133(6)
P1 0.0222(3) 0.0169(3) 0.0227(3) 0.0080(2) 0.0068(2) 0.0034(2)
F1 0.0512(11) 0.0610(12) 0.0663(12) 0.0328(10) 0.0183(9) 0.0145(9)
N1 0.0276(11) 0.0262(10) 0.0244(10) 0.0090(8) 0.0080(8) -0.0016(8)
C1 0.0169(11) 0.0319(13) 0.0396(14) 0.0089(11) 0.0031(10) -0.0023(10)
B1 0.059(2) 0.0345(17) 0.0414(18) 0.0191(15) 0.0213(16) 0.0092(15)
F2 0.042(5) 0.059(6) 0.078(6) 0.006(5) 0.020(4) -0.010(3)
N2 0.0224(10) 0.0275(10) 0.0254(10) 0.0098(8) 0.0053(8) 0.0036(8)
C2 0.0175(12) 0.0336(13) 0.0353(14) 0.0065(11) -0.0005(10) -0.0016(10)
B2 0.0348(17) 0.0324(16) 0.0479(19) 0.0200(14) -0.0006(14) -0.0022(13)
F3 0.170(10) 0.057(6) 0.041(4) 0.010(4) 0.037(5) 0.024(5)
N3 0.0295(11) 0.0348(11) 0.0219(10) 0.0122(9) 0.0037(8) 0.0121(9)
C3 0.0324(14) 0.0495(17) 0.0232(13) 0.0092(12) -0.0059(11) -0.0064(12)
P4 0.0189(3) 0.0178(3) 0.0188(3) 0.0071(2) 0.0031(2) 0.0029(2)
F4 0.111(11) 0.039(5) 0.123(11) 0.051(7) 0.054(9) 0.032(6)
N4 0.0228(10) 0.0348(11) 0.0225(10) 0.0107(9) 0.0036(8) 0.0024(8)
C4 0.0336(15) 0.0345(15) 0.0534(18) 0.0004(13) 0.0125(13) -0.0040(12)
F5 0.036(3) 0.072(5) 0.041(3) 0.002(3) 0.022(2) -0.009(3)
C5 0.0211(11) 0.0244(11) 0.0197(11) 0.0074(9) 0.0034(9) -0.0014(9)
F6 0.032(3) 0.028(2) 0.066(3) 0.017(2) 0.010(2) 0.005(2)
C6 0.0233(12) 0.0373(14) 0.0209(11) 0.0073(10) 0.0046(9) -0.0043(10)
F7 0.075(5) 0.193(11) 0.056(4) 0.060(6) 0.019(3) 0.057(6)
C7 0.0196(11) 0.0380(14) 0.0211(11) 0.0086(10) 0.0032(9) 0.0015(10)
F8 0.070(5) 0.050(4) 0.326(16) 0.105(8) 0.040(8) 0.011(3)
C8 0.0494(17) 0.0257(13) 0.0383(15) 0.0105(11) 0.0208(13) 0.0013(11)
C9 0.0387(16) 0.0478(17) 0.0346(15) 0.0082(13) 0.0113(12) -0.0154(13)
C10 0.0239(13) 0.0506(17) 0.0329(14) 0.0126(12) 0.0073(11) 0.0091(11)
C11 0.0342(14) 0.0258(12) 0.0349(14) 0.0092(11) 0.0081(11) 0.0053(10)
C12 0.0344(13) 0.0193(11) 0.0289(12) 0.0090(10) 0.0108(10) 0.0017(9)
C13 0.0408(15) 0.0198(11) 0.0364(14) 0.0102(10) 0.0144(11) 0.0018(10)
C14 0.0516(18) 0.0229(13) 0.0529(18) 0.0140(12) 0.0175(14) -0.0045(12)
C15 0.070(2) 0.0344(15) 0.0565(19) 0.0262(14) 0.0207(16) -0.0054(14)
C16 0.105(3) 0.0357(16) 0.0393(17) 0.0166(14) 0.0292(18) -0.0079(17)
C17 0.076(2) 0.0270(13) 0.0301(14) 0.0125(11) 0.0136(14) -0.0051(13)
C18 0.0266(12) 0.0192(11) 0.0255(12) 0.0067(9) 0.0094(9) 0.0043(9)
C19 0.0323(15) 0.0260(14) 0.080(2) 0.0077(14) 0.0284(15) 0.0055(11)
C20 0.0424(17) 0.0299(14) 0.077(2) 0.0132(15) 0.0370(16) 0.0120(12)
C21 0.0512(18) 0.0312(14) 0.0380(15) 0.0111(12) 0.0161(13) 0.0186(12)
C22 0.0489(17) 0.0218(12) 0.0480(16) 0.0154(12) 0.0202(13) 0.0084(11)
C23 0.0338(14) 0.0236(12) 0.0359(14) 0.0157(10) 0.0158(11) 0.0075(10)
C24 0.0229(11) 0.0198(11) 0.0232(11) 0.0092(9) 0.0036(9) 0.0007(9)
C25 0.0265(12) 0.0239(12) 0.0308(13) 0.0081(10) 0.0055(10) 0.0057(9)
C26 0.0306(14) 0.0379(15) 0.0448(16) 0.0179(12) 0.0146(12) 0.0104(11)
C27 0.0228(13) 0.0381(14) 0.0483(16) 0.0219(13) 0.0048(11) 0.0017(11)
C28 0.0294(14) 0.0319(14) 0.0435(16) 0.0115(12) -0.0022(12) -0.0004(11)
C29 0.0287(13) 0.0276(12) 0.0283(13) 0.0062(10) 0.0011(10) 0.0051(10)
C30 0.0198(12) 0.0362(14) 0.0317(13) 0.0101(11) 0.0080(10) 0.0082(10)
C31 0.0226(12) 0.0329(13) 0.0287(13) 0.0073(10) 0.0134(10) 0.0071(10)
C32 0.0384(15) 0.0424(15) 0.0222(12) 0.0087(11) 0.0145(11) 0.0118(12)
C33 0.0347(15) 0.0310(14) 0.0392(15) 0.0047(12) 0.0139(12) 0.0094(11)
C34 0.0222(11) 0.0277(12) 0.0189(11) 0.0101(9) 0.0050(9) 0.0054(9)
C35 0.0291(14) 0.0559(18) 0.0252(13) 0.0172(12) 0.0061(10) 0.0176(12)
C36 0.0197(12) 0.0581(18) 0.0250(13) 0.0181(12) 0.0028(10) 0.0038(11)
C37 0.0563(19) 0.0293(14) 0.0351(15) 0.0121(12) -0.0018(13) 0.0104(13)
C38 0.049(2) 0.083(3) 0.0446(18) 0.0251(18) 0.0050(15) 0.0373(18)
C39 0.0259(15) 0.081(2) 0.0425(17) 0.0226(17) -0.0031(12) -0.0081(15)
C40 0.0353(15) 0.0321(14) 0.0339(14) 0.0095(11) 0.0048(11) -0.0031(11)
C41 0.0237(12) 0.0212(11) 0.0252(12) 0.0102(9) 0.0039(9) 0.0056(9)
C42 0.0346(14) 0.0197(11) 0.0283(12) 0.0077(10) 0.0031(10) 0.0073(10)
C43 0.0412(15) 0.0225(12) 0.0413(15) 0.0120(11) 0.0055(12) 0.0124(11)
C44 0.0425(16) 0.0298(13) 0.0430(15) 0.0224(12) 0.0083(12) 0.0142(11)
C45 0.0399(15) 0.0304(13) 0.0293(13) 0.0156(11) 0.0019(11) 0.0104(11)
C46 0.0364(14) 0.0229(11) 0.0246(12) 0.0119(10) 0.0048(10) 0.0100(10)
C47 0.0237(11) 0.0179(10) 0.0190(10) 0.0058(9) 0.0015(9) 0.0028(8)
C48 0.0244(13) 0.0266(12) 0.0355(14) 0.0063(11) 0.0049(10) 0.0011(10)
C49 0.0251(13) 0.0313(13) 0.0363(14) 0.0056(11) 0.0018(11) -0.0034(10)
C50 0.0478(17) 0.0272(13) 0.0366(15) 0.0093(11) 0.0033(12) -0.0112(12)
C51 0.0464(17) 0.0204(12) 0.0423(15) 0.0133(11) -0.0057(13) -0.0006(11)
C52 0.0338(14) 0.0199(11) 0.0293(12) 0.0115(10) -0.0014(10) 0.0014(10)
C53 0.0222(11) 0.0212(11) 0.0223(11) 0.0096(9) 0.0042(9) 0.0024(9)
C54 0.0251(12) 0.0231(11) 0.0298(12) 0.0109(10) 0.0100(10) 0.0027(9)
C55 0.0220(12) 0.0325(13) 0.0420(15) 0.0125(11) 0.0069(11) -0.0005(10)
C56 0.0257(13) 0.0396(15) 0.0499(16) 0.0200(13) 0.0182(12) 0.0074(11)
C57 0.0286(13) 0.0339(14) 0.0376(14) 0.0119(11) 0.0154(11) 0.0107(11)
C58 0.0261(12) 0.0299(13) 0.0266(12) 0.0080(10) 0.0096(10) 0.0073(10)
F4A 0.092(7) 0.057(5) 0.078(5) 0.047(4) 0.044(5) 0.035(4)
F3A 0.286(13) 0.072(8) 0.039(3) -0.006(3) 0.008(5) 0.041(7)
F2A 0.098(7) 0.102(7) 0.178(11) 0.097(8) 0.065(7) 0.010(5)
F7A 0.163(8) 0.132(9) 0.029(3) 0.007(4) 0.005(3) -0.015(6)
F5A 0.059(5) 0.052(4) 0.186(11) 0.016(6) -0.027(5) 0.027(4)
F8A 0.095(6) 0.090(6) 0.085(5) 0.071(4) -0.036(4) -0.036(5)
F6A 0.057(5) 0.117(8) 0.124(9) 0.029(6) 0.029(5) -0.028(5)

loop_
_atom_type_symbol
_atom_type_description
_atom_type_scat_dispersion_real
_atom_type_scat_dispersion_imag
_atom_type_scat_source
C C 0.0033 0.0016 'International Tables Vol C Tables 4.2.6.8 and 6.1.1.4'
H H 0.0000 0.0000 'International Tables Vol C Tables 4.2.6.8 and 6.1.1.4'
B B 0.0013 0.0007 'International Tables Vol C Tables 4.2.6.8 and 6.1.1.4'
N N 0.0061 0.0033 'International Tables Vol C Tables 4.2.6.8 and 6.1.1.4'
F F 0.0171 0.0103 'International Tables Vol C Tables 4.2.6.8 and 6.1.1.4'
P P 0.1023 0.0942 'International Tables Vol C Tables 4.2.6.8 and 6.1.1.4'
Pd Pd -0.9988 1.0072 'International Tables Vol C Tables 4.2.6.8 and 6.1.1.4'

loop_
_geom_angle_atom_site_label_1
_geom_angle_atom_site_label_2
_geom_angle_atom_site_label_3
_geom_angle
C34 Pd2 P4 98.74(7)
C5 Pd1 P1 99.50(7)
C12 P1 C18 103.05(11)
C12 P1 C24 110.60(11)
C18 P1 C24 103.01(11)
C12 P1 Pd1 111.39(8)
C18 P1 Pd1 114.63(8)
C24 P1 Pd1 113.42(8)
C5 N1 C6 110.8(2)
C5 N1 C8 123.8(2)
C6 N1 C8 125.4(2)
F4 B1 F2A 126.4(12)
F4 B1 F3A 90.4(8)
F2A B1 F3A 111.0(9)
F4 B1 F3 111.0(9)
F2A B1 F3 91.8(9)
F3A B1 F3 22.0(9)
F4 B1 F2 116.1(12)
F2A B1 F2 15.0(12)
F3A B1 F2 124.7(11)
F3 B1 F2 106.5(9)
F4 B1 F1 107.7(9)
F2A B1 F1 109.2(7)
F3A B1 F1 110.4(8)
F3 B1 F1 109.2(8)
F2 B1 F1 106.2(6)
F4 B1 F4A 23.1(10)
F2A B1 F4A 105.9(8)
F3A B1 F4A 109.6(7)
F3 B1 F4A 127.4(8)
F2 B1 F4A 93.9(9)
F1 B1 F4A 110.7(6)
C5 N2 C7 111.3(2)
C5 N2 C11 124.6(2)
C7 N2 C11 124.1(2)
C3 C2 C1 117.9(2)
C3 C2 C4 120.6(3)
C1 C2 C4 120.6(3)
F8 B2 F6A 110.6(8)
F8 B2 F7A 80.3(7)
F6A B2 F7A 113.8(9)
F8 B2 F5A 123.7(8)
F6A B2 F5A 113.5(8)
F7A B2 F5A 110.6(8)
F8 B2 F7 112.3(7)
F6A B2 F7 99.2(8)
F7A B2 F7 32.1(6)
F5A B2 F7 93.4(7)
F8 B2 F5 110.3(8)
F6A B2 F5 116.4(8)
F7A B2 F5 119.4(7)
F5A B2 F5 15.8(9)
F7 B2 F5 107.5(5)
F8 B2 F8A 22.9(10)
F6A B2 F8A 108.1(8)
F7A B2 F8A 101.9(7)
F5A B2 F8A 108.1(9)
F7 B2 F8A 133.8(8)
F5 B2 F8A 92.9(7)
F8 B2 F6 109.6(6)
F6A B2 F6 10.4(11)
F7A B2 F6 124.2(7)
F5A B2 F6 107.7(6)
F7 B2 F6 108.6(7)
F5 B2 F6 108.3(5)
F8A B2 F6 103.0(6)
C34 N3 C35 110.9(2)
C34 N3 C37 123.6(2)
C35 N3 C37 125.2(2)
C41 P4 C47 102.03(10)
C41 P4 C53 110.78(11)
C47 P4 C53 103.41(11)
C41 P4 Pd2 111.99(8)
C47 P4 Pd2 114.64(8)
C53 P4 Pd2 113.17(8)
C34 N4 C36 111.4(2)
C34 N4 C40 124.2(2)
C36 N4 C40 124.4(2)
N1 C5 N2 104.80(19)
N1 C5 Pd1 130.13(17)
N2 C5 Pd1 125.07(16)
C7 C6 N1 106.8(2)
C7 C6 C9 130.7(2)
N1 C6 C9 122.5(2)
C6 C7 N2 106.3(2)
C6 C7 C10 131.8(2)
N2 C7 C10 121.9(2)
C17 C12 C13 110.3(2)
C17 C12 P1 117.06(17)
C13 C12 P1 114.29(17)
C12 C13 C14 110.6(2)
C15 C14 C13 111.7(2)
C16 C15 C14 111.7(3)
C15 C16 C17 111.0(3)
C12 C17 C16 110.7(2)
C19 C18 C23 109.1(2)
C19 C18 P1 112.55(17)
C23 C18 P1 112.41(16)
C18 C19 C20 111.1(2)
C21 C20 C19 111.2(2)
C20 C21 C22 110.2(2)
C21 C22 C23 110.8(2)
C22 C23 C18 110.4(2)
C25 C24 C29 109.71(19)
C25 C24 P1 112.01(16)
C29 C24 P1 118.08(17)
C26 C25 C24 111.2(2)
C27 C26 C25 110.7(2)
C26 C27 C28 111.1(2)
C27 C28 C29 112.4(2)
C28 C29 C24 110.3(2)
C32 C31 C30 117.1(2)
C32 C31 C33 120.5(2)
C30 C31 C33 121.1(2)
N4 C34 N3 104.5(2)
N4 C34 Pd2 124.44(17)
N3 C34 Pd2 130.97(18)
C36 C35 N3 106.7(2)
C36 C35 C38 130.6(3)
N3 C35 C38 122.7(3)
C35 C36 N4 106.5(2)
C35 C36 C39 131.3(3)
N4 C36 C39 122.1(3)
C46 C41 C42 110.39(19)
C46 C41 P4 115.95(16)
C42 C41 P4 115.72(16)
C41 C42 C43 109.6(2)
C44 C43 C42 111.6(2)
C43 C44 C45 111.5(2)
C44 C45 C46 110.6(2)
C45 C46 C41 110.2(2)
C48 C47 C52 109.8(2)
C48 C47 P4 113.74(16)
C52 C47 P4 110.90(15)
C47 C48 C49 110.6(2)
C50 C49 C48 111.5(2)
C51 C50 C49 110.7(2)
C50 C51 C52 110.9(2)
C51 C52 C47 110.59(19)
C54 C53 C58 109.73(19)
C54 C53 P4 111.51(16)
C58 C53 P4 118.93(16)
C55 C54 C53 110.97(19)
C56 C55 C54 110.2(2)
C55 C56 C57 111.2(2)
C56 C57 C58 111.6(2)
C57 C58 C53 110.5(2)

loop_
_geom_bond_atom_site_label_1
_geom_bond_atom_site_label_2
_geom_bond_distance
Pd2 C34 2.045(2)
Pd2 P4 2.3154(8)
Pd1 C5 2.045(2)
Pd1 P1 2.3181(10)
P1 C12 1.857(2)
P1 C18 1.858(2)
P1 C24 1.861(2)
F1 B1 1.393(4)
N1 C5 1.352(3)
N1 C6 1.397(3)
N1 C8 1.449(3)
C1 C2 1.405(4)
B1 F4 1.342(11)
B1 F2A 1.346(11)
B1 F3A 1.352(10)
B1 F3 1.364(11)
B1 F2 1.373(9)
B1 F4A 1.406(10)
N2 C5 1.352(3)
N2 C7 1.392(3)
N2 C11 1.458(3)
C2 C3 1.398(4)
C2 C4 1.504(4)
B2 F8 1.312(8)
B2 F6A 1.316(10)
B2 F7A 1.335(9)
B2 F5A 1.337(9)
B2 F7 1.366(8)
B2 F5 1.368(7)
B2 F8A 1.373(8)
B2 F6 1.419(8)
N3 C34 1.356(3)
N3 C35 1.399(3)
N3 C37 1.457(3)
P4 C41 1.854(2)
P4 C47 1.856(2)
P4 C53 1.860(2)
N4 C34 1.351(3)
N4 C36 1.395(3)
N4 C40 1.464(3)
C6 C7 1.348(4)
C6 C9 1.495(3)
C7 C10 1.491(4)
C12 C17 1.527(4)
C12 C13 1.534(3)
C13 C14 1.535(3)
C14 C15 1.512(4)
C15 C16 1.510(4)
C16 C17 1.534(4)
C18 C19 1.527(4)
C18 C23 1.533(3)
C19 C20 1.535(4)
C20 C21 1.514(4)
C21 C22 1.526(4)
C22 C23 1.530(3)
C24 C25 1.534(3)
C24 C29 1.537(3)
C25 C26 1.529(4)
C26 C27 1.519(4)
C27 C28 1.527(4)
C28 C29 1.531(4)
C30 C31 1.410(3)
C31 C32 1.405(4)
C31 C33 1.502(4)
C35 C36 1.341(4)
C35 C38 1.494(4)
C36 C39 1.482(4)
C41 C46 1.533(3)
C41 C42 1.533(3)
C42 C43 1.534(3)
C43 C44 1.524(4)
C44 C45 1.525(4)
C45 C46 1.527(3)
C47 C48 1.530(3)
C47 C52 1.534(3)
C48 C49 1.532(3)
C49 C50 1.526(4)
C50 C51 1.522(4)
C51 C52 1.532(3)
C53 C54 1.533(3)
C53 C58 1.537(3)
C54 C55 1.528(3)
C55 C56 1.521(4)
C56 C57 1.523(4)
C57 C58 1.535(3)
